data_7718530
loop_
_publ_author_name
'Kumar, Parasar'
'Ghule, Vikas D.'
'Dharavath, Srinivas'

_publ_section_title
;
 Exploring new frontiers: alliance of pyrazole and thiadiazole in
 energetic materials.
;
_journal_issue 18
_journal_name_full 'Dalton transactions (Cambridge, England : 2003)'
_journal_page_first 7194
_journal_page_last 7197
_journal_paper_doi 10.1039/d5dt00730e
_journal_volume 54
_journal_year 2025
_chemical_formula_moiety 'C5 H3 N6 O2 S, H4 N'
_chemical_formula_sum 'C5 H7 N7 O2 S'
_chemical_formula_weight 229.24
_space_group_crystal_system triclinic
_space_group_IT_number 2
_space_group_name_Hall '-P 1'
_space_group_name_H-M_alt 'P -1'
_atom_sites_solution_hydrogens mixed
_atom_sites_solution_primary iterative
_audit_creation_date 2024-11-07
_audit_creation_method
;
Olex2 1.3
(compiled 2020.11.12 svn.r5f609507 for OlexSys, GUI svn.r6272)
;
_audit_update_record
;
2025-01-25 deposited with the CCDC.	2025-04-07 downloaded from the CCDC.
;
_cell_angle_alpha 76.9840(10)
_cell_angle_beta 67.4560(10)
_cell_angle_gamma 79.1100(10)
_cell_formula_units_Z 2
_cell_length_a 7.2255(3)
_cell_length_b 8.2299(4)
_cell_length_c 8.5296(3)
_cell_measurement_reflns_used 5005
_cell_measurement_temperature 100
_cell_measurement_theta_max 28.35
_cell_measurement_theta_min 2.56
_cell_volume 453.44(3)
_computing_cell_refinement 'SAINT V8.40B (?, 2016)'
_computing_data_reduction 'SAINT V8.40B (?, 2016)'
_computing_molecular_graphics 'Olex2 1.3 (Dolomanov et al., 2009)'
_computing_publication_material 'Olex2 1.3 (Dolomanov et al., 2009)'
_computing_structure_refinement 'SHELXL 2018/3 (Sheldrick, 2015)'
_computing_structure_solution 'olex2.solve 1.3 (Bourhis et al., 2015)'
_diffrn_ambient_temperature 100
_diffrn_measured_fraction_theta_full 0.996
_diffrn_measured_fraction_theta_max 0.995
_diffrn_measurement_device_type 'Bruker APEX-II CCD'
_diffrn_measurement_method '\f and \w scans'
_diffrn_radiation_type MoK\a
_diffrn_radiation_wavelength 0.71073
_diffrn_reflns_av_R_equivalents 0.0268
_diffrn_reflns_av_unetI/netI 0.0264
_diffrn_reflns_Laue_measured_fraction_full 0.996
_diffrn_reflns_Laue_measured_fraction_max 0.995
_diffrn_reflns_limit_h_max 9
_diffrn_reflns_limit_h_min -9
_diffrn_reflns_limit_k_max 10
_diffrn_reflns_limit_k_min -10
_diffrn_reflns_limit_l_max 11
_diffrn_reflns_limit_l_min -10
_diffrn_reflns_number 7647
_diffrn_reflns_point_group_measured_fraction_full 0.996
_diffrn_reflns_point_group_measured_fraction_max 0.995
_diffrn_reflns_theta_full 25.242
_diffrn_reflns_theta_max 28.377
_diffrn_reflns_theta_min 2.557
_diffrn_source_current 0.0
_diffrn_source_power 0.0
_diffrn_source_voltage 0.0
_diffrn_standards_number 0
_exptl_absorpt_coefficient_mu 0.351
_exptl_absorpt_correction_T_max 0.7457
_exptl_absorpt_correction_T_min 0.6434
_exptl_absorpt_correction_type none
_exptl_absorpt_process_details
;
SADABS-2016/2 (Bruker,2016/2) was used for absorption correction.
wR2(int) was 0.0797 before and 0.0461 after correction.
The Ratio of minimum to maximum transmission is 0.8628.
The \l/2 correction factor is Not present.
;
_exptl_crystal_colour 'clear orangish orange'
_exptl_crystal_colour_lustre clear
_exptl_crystal_colour_modifier orangish
_exptl_crystal_colour_primary orange
_exptl_crystal_density_diffrn 1.679
_exptl_crystal_description needle
_exptl_crystal_F_000 236
_exptl_crystal_size_max 0.2
_exptl_crystal_size_mid 0.15
_exptl_crystal_size_min 0.1
_refine_diff_density_max 0.429
_refine_diff_density_min -0.337
_refine_diff_density_rms 0.060
_refine_ls_extinction_method none
_refine_ls_goodness_of_fit_ref 1.068
_refine_ls_hydrogen_treatment mixed
_refine_ls_matrix_type full
_refine_ls_number_parameters 147
_refine_ls_number_reflns 2255
_refine_ls_number_restraints 0
_refine_ls_restrained_S_all 1.068
_refine_ls_R_factor_all 0.0360
_refine_ls_R_factor_gt 0.0329
_refine_ls_shift/su_max 0.000
_refine_ls_shift/su_mean 0.000
_refine_ls_structure_factor_coef Fsqd
_refine_ls_weighting_details 'w=1/[\s^2^(Fo^2^)+(0.0464P)^2^+0.2436P] where P=(Fo^2^+2Fc^2^)/3'
_refine_ls_weighting_scheme calc
_refine_ls_wR_factor_gt 0.0902
_refine_ls_wR_factor_ref 0.0922
_reflns_Friedel_coverage 0.000
_reflns_number_gt 2076
_reflns_number_total 2255
_reflns_threshold_expression 'I > 2\s(I)'
_cod_data_source_file d5dt00730e2.cif
_cod_data_source_block 29feba_o_0m_a
_cod_depositor_comments 'Adding full bibliography for 7718529--7718532.cif.'
_cod_database_code 7718530
_shelx_shelxl_version_number 2018/3
_shelx_space_group_comment
;
The symmetry employed for this shelxl refinement is uniquely defined
by the following loop, which should always be used as a source of
symmetry information in preference to the above space-group names.
They are only intended as comments.
;
_shelx_estimated_absorpt_t_max 0.966
_shelx_estimated_absorpt_t_min 0.933
_olex2_refinement_description
;
1. Fixed Uiso
 At 1.2 times of:
  All C(H) groups, All N(H) groups
 At 1.5 times of:
  All N(H,H) groups
2.a Free rotating group:
 N7(H7A,H7B)
2.b Aromatic/amide H refined with riding coordinates:
 N1(H1), C3(H3), C1(H1A)
;
_olex2_submission_special_instructions 'No special instructions were received'

loop_
_space_group_symop_operation_xyz
'x, y, z'
'-x, -y, -z'

loop_
_atom_site_label
_atom_site_type_symbol
_atom_site_fract_x
_atom_site_fract_y
_atom_site_fract_z
_atom_site_U_iso_or_equiv
_atom_site_adp_type
_atom_site_occupancy
_atom_site_site_symmetry_order
_atom_site_calc_flag
_atom_site_refinement_flags_posn
_atom_site_refinement_flags_adp
_atom_site_refinement_flags_occupancy
_atom_site_disorder_assembly
_atom_site_disorder_group
S1 S 0.30711(5) 0.43753(4) 0.37505(4) 0.01702(12) Uani 1 1 d . . . . .
O1 O 0.13763(16) 0.87103(13) 0.04623(14) 0.0229(2) Uani 1 1 d . . . . .
O2 O 0.06916(16) 0.65220(16) 0.25014(17) 0.0319(3) Uani 1 1 d . . . . .
N3 N 0.69368(18) 0.39140(15) 0.27142(16) 0.0180(3) Uani 1 1 d . . . . .
N5 N 0.39192(18) 0.70183(15) 0.09243(16) 0.0172(3) Uani 1 1 d . . . . .
N4 N 0.64867(18) 0.52365(15) 0.15648(16) 0.0176(3) Uani 1 1 d . . . . .
N7 N 0.89956(19) 0.75808(17) -0.10518(17) 0.0205(3) Uani 1 1 d G . . . .
H7A H 0.826834 0.686401 -0.030164 0.031 Uiso 1 1 d G U . . .
H7B H 0.930469 0.812774 -0.047081 0.031 Uiso 1 1 d G U . . .
N6 N 0.19644(19) 0.73863(16) 0.13340(17) 0.0197(3) Uani 1 1 d . . . . .
N1 N 0.47156(19) 0.00580(16) 0.76369(16) 0.0201(3) Uani 1 1 d . . . . .
H1 H 0.401570 -0.056869 0.858691 0.024 Uiso 1 1 calc R U . . .
N2 N 0.6761(2) -0.01032(16) 0.69669(17) 0.0221(3) Uani 1 1 d . . . . .
C2 C 0.5440(2) 0.19768(17) 0.53169(18) 0.0169(3) Uani 1 1 d . . . . .
C4 C 0.5326(2) 0.33394(17) 0.39297(18) 0.0161(3) Uani 1 1 d . . . . .
C5 C 0.4530(2) 0.56416(17) 0.19370(18) 0.0158(3) Uani 1 1 d . . . . .
C3 C 0.7201(2) 0.10636(19) 0.5562(2) 0.0204(3) Uani 1 1 d . . . . .
H3 H 0.853411 0.126033 0.481351 0.024 Uiso 1 1 calc R U . . .
C1 C 0.3874(2) 0.12767(18) 0.66945(19) 0.0191(3) Uani 1 1 d . . . . .
H1A H 0.247275 0.159682 0.692861 0.023 Uiso 1 1 calc R U . . .
H7C H 1.009(4) 0.701(3) -0.175(3) 0.046(6) Uiso 1 1 d . . . . .
H7D H 0.829(4) 0.829(3) -0.171(3) 0.045(6) Uiso 1 1 d . . . . .

loop_
_atom_site_aniso_label
_atom_site_aniso_U_11
_atom_site_aniso_U_22
_atom_site_aniso_U_33
_atom_site_aniso_U_23
_atom_site_aniso_U_13
_atom_site_aniso_U_12
S1 0.01215(17) 0.01535(18) 0.0204(2) 0.00078(13) -0.00521(13) -0.00011(12)
O1 0.0213(5) 0.0178(5) 0.0290(6) 0.0030(4) -0.0141(5) 0.0016(4)
O2 0.0140(5) 0.0304(6) 0.0393(7) 0.0136(5) -0.0068(5) -0.0033(4)
N3 0.0155(5) 0.0167(6) 0.0200(6) -0.0016(5) -0.0065(5) 0.0012(4)
N5 0.0154(6) 0.0152(6) 0.0197(6) -0.0009(5) -0.0067(5) -0.0001(4)
N4 0.0149(5) 0.0168(6) 0.0188(6) -0.0010(5) -0.0057(4) 0.0006(4)
N7 0.0150(6) 0.0225(6) 0.0202(6) -0.0003(5) -0.0054(5) 0.0006(5)
N6 0.0167(6) 0.0178(6) 0.0227(6) 0.0017(5) -0.0083(5) -0.0012(5)
N1 0.0222(6) 0.0175(6) 0.0186(6) 0.0000(5) -0.0063(5) -0.0038(5)
N2 0.0213(6) 0.0200(6) 0.0245(7) -0.0017(5) -0.0101(5) 0.0006(5)
C2 0.0162(6) 0.0148(6) 0.0195(7) -0.0030(5) -0.0071(5) 0.0006(5)
C4 0.0147(6) 0.0137(6) 0.0193(7) -0.0037(5) -0.0065(5) 0.0016(5)
C5 0.0157(6) 0.0147(6) 0.0166(6) -0.0032(5) -0.0055(5) -0.0008(5)
C3 0.0175(7) 0.0197(7) 0.0214(7) -0.0004(6) -0.0070(6) 0.0006(5)
C1 0.0182(6) 0.0171(7) 0.0219(7) -0.0042(5) -0.0074(6) 0.0000(5)

loop_
_atom_type_symbol
_atom_type_description
_atom_type_scat_dispersion_real
_atom_type_scat_dispersion_imag
_atom_type_scat_source
C C 0.0033 0.0016 'International Tables Vol C Tables 4.2.6.8 and 6.1.1.4'
H H 0.0000 0.0000 'International Tables Vol C Tables 4.2.6.8 and 6.1.1.4'
N N 0.0061 0.0033 'International Tables Vol C Tables 4.2.6.8 and 6.1.1.4'
O O 0.0106 0.0060 'International Tables Vol C Tables 4.2.6.8 and 6.1.1.4'
S S 0.1246 0.1234 'International Tables Vol C Tables 4.2.6.8 and 6.1.1.4'

loop_
_geom_angle_atom_site_label_1
_geom_angle_atom_site_label_2
_geom_angle_atom_site_label_3
_geom_angle
_geom_angle_site_symmetry_1
_geom_angle_site_symmetry_3
_geom_angle_publ_flag
C4 S1 C5 86.73(7) . . ?
C4 N3 N4 112.80(11) . . ?
N6 N5 C5 115.55(12) . . ?
C5 N4 N3 112.66(12) . . ?
H7A N7 H7B 104.5 . . ?
H7A N7 H7C 107.7 . . ?
H7A N7 H7D 111.2 . . ?
H7B N7 H7C 112.6 . . ?
H7B N7 H7D 111.2 . . ?
H7C N7 H7D 109(2) . . ?
O1 N6 N5 116.17(12) . . ?
O2 N6 O1 119.82(12) . . ?
O2 N6 N5 124.02(12) . . ?
N2 N1 H1 123.6 . . ?
C1 N1 H1 123.6 . . ?
C1 N1 N2 112.74(12) . . ?
C3 N2 N1 104.49(12) . . ?
C3 C2 C4 127.31(13) . . ?
C1 C2 C4 128.42(13) . . ?
C1 C2 C3 104.27(13) . . ?
N3 C4 S1 114.12(11) . . ?
N3 C4 C2 122.36(12) . . ?
C2 C4 S1 123.51(11) . . ?
N5 C5 S1 129.01(11) . . ?
N4 C5 S1 113.68(11) . . ?
N4 C5 N5 117.22(13) . . ?
N2 C3 C2 111.65(13) . . ?
N2 C3 H3 124.2 . . ?
C2 C3 H3 124.2 . . ?
N1 C1 C2 106.85(13) . . ?
N1 C1 H1A 126.6 . . ?
C2 C1 H1A 126.6 . . ?

loop_
_geom_bond_atom_site_label_1
_geom_bond_atom_site_label_2
_geom_bond_distance
_geom_bond_site_symmetry_2
_geom_bond_publ_flag
S1 C4 1.7355(14) . ?
S1 C5 1.7404(14) . ?
O1 N6 1.2740(15) . ?
O2 N6 1.2527(17) . ?
N3 N4 1.3717(16) . ?
N3 C4 1.3096(18) . ?
N5 N6 1.3101(17) . ?
N5 C5 1.3738(17) . ?
N4 C5 1.3174(18) . ?
N7 H7A 0.8502 . ?
N7 H7B 0.8493 . ?
N7 H7C 0.91(3) . ?
N7 H7D 0.94(2) . ?
N1 H1 0.8800 . ?
N1 N2 1.3568(18) . ?
N1 C1 1.3428(19) . ?
N2 C3 1.328(2) . ?
C2 C4 1.451(2) . ?
C2 C3 1.4140(19) . ?
C2 C1 1.384(2) . ?
C3 H3 0.9500 . ?
C1 H1A 0.9500 . ?

loop_
_geom_torsion_atom_site_label_1
_geom_torsion_atom_site_label_2
_geom_torsion_atom_site_label_3
_geom_torsion_atom_site_label_4
_geom_torsion
_geom_torsion_site_symmetry_1
_geom_torsion_site_symmetry_2
_geom_torsion_site_symmetry_3
_geom_torsion_site_symmetry_4
_geom_torsion_publ_flag
N3 N4 C5 S1 -0.94(16) . . . . ?
N3 N4 C5 N5 176.11(11) . . . . ?
N4 N3 C4 S1 0.79(16) . . . . ?
N4 N3 C4 C2 -178.03(13) . . . . ?
N6 N5 C5 S1 -3.33(19) . . . . ?
N6 N5 C5 N4 -179.85(12) . . . . ?
N1 N2 C3 C2 -0.25(17) . . . . ?
N2 N1 C1 C2 -0.16(17) . . . . ?
C4 S1 C5 N5 -175.50(14) . . . . ?
C4 S1 C5 N4 1.12(11) . . . . ?
C4 N3 N4 C5 0.10(17) . . . . ?
C4 C2 C3 N2 -179.97(14) . . . . ?
C4 C2 C1 N1 -179.87(14) . . . . ?
C5 S1 C4 N3 -1.07(11) . . . . ?
C5 S1 C4 C2 177.74(13) . . . . ?
C5 N5 N6 O1 176.47(12) . . . . ?
C5 N5 N6 O2 -3.7(2) . . . . ?
C3 C2 C4 S1 179.85(12) . . . . ?
C3 C2 C4 N3 -1.4(2) . . . . ?
C3 C2 C1 N1 0.00(16) . . . . ?
C1 N1 N2 C3 0.25(17) . . . . ?
C1 C2 C4 S1 -0.3(2) . . . . ?
C1 C2 C4 N3 178.40(14) . . . . ?
C1 C2 C3 N2 0.16(17) . . . . ?
